data_2100218
loop_
_publ_author_name
'Pet\<r\'i\<cek, V\'aclav'
'Du\<sek, Michal'
'\<Cern\'ak, Juraj'

_publ_section_title
;
 Modulated one-dimensional structure of [Cd(NH~3~)~3~Ni(CN)~4~]
;
_journal_coeditor_code SN5017
_journal_issue 3
_journal_name_full 'Acta Crystallographica Section B'
_journal_page_first 280
_journal_page_last 286
_journal_paper_doi 10.1107/S0108768105012632
_journal_volume 61
_journal_year 2005
_chemical_formula_sum 'C4 H9 Cd N7 Ni O0'
_chemical_formula_weight 326.3
_chemical_name_systematic ' ?'
_space_group_ssg_name C2/c(\a0\g)0s
_symmetry_cell_setting monoclinic
_symmetry_space_group_name_H-M ?P?
_cell_angle_alpha 90
_cell_angle_beta 90.48(2)
_cell_angle_gamma 90
_cell_formula_units_Z 4
_cell_length_a 8.4867(14)
_cell_length_b 15.951(3)
_cell_length_c 7.604(3)
_cell_measurement_reflns_used 30
_cell_measurement_temperature 260.0(10)
_cell_measurement_theta_max 16.29
_cell_measurement_theta_min 9.08
_cell_modulation_dimension 1
_cell_volume 1029.3(5)
_computing_data_reduction '(Jana2000; Petricek and Dusek, 2000)'
_computing_publication_material '(Jana2000; Petricek and Dusek, 2000)'
_computing_structure_refinement 'Jana2000 (Petricek and Dusek, 2000)'
_computing_structure_solution 'IR97 (Altomare et al., 1997)'
_diffrn_ambient_temperature 293
_diffrn_measured_fraction_theta_full 1.00
_diffrn_measurement_device_type 'Oxford Diffraction point detector'
_diffrn_measurement_method \q/2\q
_diffrn_radiation_type 'Mo K\a'
_diffrn_radiation_wavelength 0.71069
_diffrn_reflns_av_R_equivalents 0.0862
_diffrn_reflns_av_sigmaI/netI 0.0928
_diffrn_reflns_limit_h_max 12
_diffrn_reflns_limit_h_min 0
_diffrn_reflns_limit_index_m_1_max 3
_diffrn_reflns_limit_index_m_1_min -3
_diffrn_reflns_limit_k_max 20
_diffrn_reflns_limit_k_min -20
_diffrn_reflns_limit_l_max 10
_diffrn_reflns_limit_l_min -10
_diffrn_reflns_number 15484
_diffrn_reflns_theta_full 27.10
_diffrn_reflns_theta_max 27.10
_diffrn_reflns_theta_min 1.49
_diffrn_standards_decay_% 1.4
_diffrn_standards_interval_count 100
_diffrn_standards_number 3
_exptl_absorpt_coefficient_mu 3.862
_exptl_absorpt_correction_T_max 0.807
_exptl_absorpt_correction_T_min 0.660
_exptl_absorpt_correction_type gaussian
_exptl_absorpt_process_details '(Jana2000; Petricek, Dusek & Palatinus, 2000)'
_exptl_crystal_colour gold-yellow
_exptl_crystal_density_diffrn 2.1047
_exptl_crystal_description irregular
_exptl_crystal_F_000 620
_exptl_crystal_size_max 0.35
_exptl_crystal_size_mid 0.09
_exptl_crystal_size_min 0.07
_refine_diff_density_max 0.95
_refine_diff_density_min -0.99
_refine_ls_extinction_method none
_refine_ls_goodness_of_fit_ref 1.78
_refine_ls_hydrogen_treatment restrained
_refine_ls_number_parameters 275
_refine_ls_number_reflns 3496
_refine_ls_R_factor_all 0.0371
_refine_ls_R_factor_gt 0.0371
_refine_ls_shift/su_max 0.0000
_refine_ls_shift/su_mean 0.0000
_refine_ls_structure_factor_coef F
_refine_ls_weighting_details w=1/[\s^2^(F)+0.0001F^2^]
_refine_ls_weighting_scheme sigma
_refine_ls_wR_factor_gt 0.0425
_refine_ls_wR_factor_ref 0.0425
_reflns_number_gt 3496
_reflns_number_total 7894
_reflns_threshold_expression I>3\s(I)
_cod_data_source_file sn5017.cif
_cod_data_source_block I
_cod_depositor_comments
;
The following automatic conversions were performed:

'_exptl_absorpt_correction_type' value 'Gaussian' changed to
'gaussian' according to
/home/saulius/struct/CIF-dictionaries/cif_core.dic dictionary named
'cif_core.dic' version 2.4.1 from 2010-06-29.

Automatic conversion script
Id: cif_fix_values 1715 2011-07-08 13:25:40Z adriana 
;
_cod_original_cell_volume 1029.3(4)
_cod_original_formula_sum 'C4 H9 Cd1 N7 Ni1 O0'
_cod_database_code 2100218

loop_
_space_group_symop_ssg_id
_space_group_symop_ssg_operation_algebraic
1 x1,x2,x3,x4
2 -x1,x2,1/2-x3,1/2-x4
3 -x1,-x2,-x3,-x4
4 x1,-x2,1/2+x3,1/2+x4
5 1/2+x1,1/2+x2,x3,x4
6 1/2-x1,1/2+x2,1/2-x3,1/2-x4
7 1/2-x1,1/2-x2,-x3,-x4
8 1/2+x1,1/2-x2,1/2+x3,1/2+x4

loop_
_atom_site_label
_atom_site_fract_x
_atom_site_fract_y
_atom_site_fract_z
_atom_site_U_iso_or_equiv
_atom_site_adp_type
_atom_site_calc_flag
_atom_site_refinement_flags
_atom_site_occupancy
_atom_site_disorder_assembly
_atom_site_disorder_group
_atom_site_type_symbol
Cd1 1 0.20155(4) 0.25 0.0247(2) Uani d . 1 . . Cd
Cd2 1 0.14519(4) 0.25 0.0367(2) Uani d . 1 . . Cd
Ni 0.5 -0.01073(3) 0.25 0.02530(17) Uani d . 1 . . Ni
C1 0.6550(4) 0.07102(18) 0.2481(4) 0.0282(9) Uani d . 1 . . C
N1 0.7525(3) 0.12053(17) 0.2469(4) 0.0371(9) Uani d . 1 . . N
C2 0.6550(4) -0.09278(19) 0.2478(4) 0.0311(10) Uani d . 1 . . C
N2 0.7485(4) -0.1440(2) 0.2471(4) 0.0455(11) Uani d . 1 . . N
N4 0.9962(6) 0.0300(3) 0.4583(7) 0.0480(16) Uani d . 1 . . N
N3 0.9982(4) 0.23658(17) -0.0019(4) 0.0381(9) Uani d . 1 . . N
H31 0.921(4) 0.209(3) -0.036(7) 0.149(16) Uiso d . 1 . . H
H32 1.081(4) 0.217(3) -0.046(7) 0.149(16) Uiso d . 1 . . H
H33 0.987(7) 0.2854(14) -0.032(7) 0.149(16) Uiso d . 1 . . H

loop_
_atom_site_aniso_label
_atom_site_aniso_U_11
_atom_site_aniso_U_22
_atom_site_aniso_U_33
_atom_site_aniso_U_12
_atom_site_aniso_U_13
_atom_site_aniso_U_23
_atom_site_aniso_type_symbol
Cd1 0.0283(6) 0.0237(3) 0.0221(3) 0 0.0006(3) 0 Cd
Cd2 0.0253(3) 0.0415(4) 0.0434(4) 0 -0.0008(2) 0 Cd
Ni 0.0195(3) 0.0215(3) 0.0350(3) 0 0.0007(2) 0 Ni
C1 0.0249(14) 0.0247(15) 0.0350(17) 0.0026(12) -0.0009(13) -0.0001(12) C
N1 0.0316(14) 0.0337(16) 0.0461(18) -0.0038(12) 0.0002(12) 0.0000(12) N
C2 0.0272(17) 0.0325(17) 0.0337(18) -0.0003(13) 0.0004(13) -0.0006(12) C
N2 0.0404(17) 0.045(2) 0.0507(19) 0.0115(15) 0.0001(14) 0.0012(15) N
N4 0.050(3) 0.047(2) 0.047(3) -0.0017(19) 0.001(2) 0.0165(19) N
N3 0.0392(17) 0.0393(15) 0.0358(16) 0.0007(12) 0.0003(13) 0.0026(12) N

loop_
_atom_site_displace_Fourier_atom_site_label
_atom_site_displace_Fourier_axis
_atom_site_displace_Fourier_wave_vector_seq_id
_atom_site_displace_Fourier_param_cos
_atom_site_displace_Fourier_param_sin
Cd1 x 1 0.01174(8) 0
Cd1 y 1 0 -0.00045(9)
Cd1 z 1 -0.00828(11) 0
Cd1 x 2 0 0.0027(3)
Cd1 y 2 -0.0008(2) 0
Cd1 z 2 0 0.0033(3)
Cd2 x 1 0.01566(8) 0
Cd2 y 1 0 0.00353(7)
Cd2 z 1 -0.01343(11) 0
Cd2 x 2 0 0.00418(12)
Cd2 y 2 0.00083(10) 0
Cd2 z 2 0 -0.00665(17)
Ni x 1 0.0079(3) 0
Ni y 1 0 -0.00952(5)
Ni z 1 -0.0006(5) 0
Ni x 2 0 -0.00727(19)
Ni y 2 0.00089(8) 0
Ni z 2 0 -0.0002(3)
C1 x 1 0.0079(13) 0.0029(8)
C1 y 1 0.0009(7) -0.0110(4)
C1 z 1 -0.0028(19) 0.0001(10)
C1 x 2 0.0083(8) -0.0056(8)
C1 y 2 0.0003(5) 0.0012(5)
C1 z 2 0.0004(13) -0.0020(12)
N1 x 1 0.0086(10) 0.0089(9)
N1 y 1 0.0033(6) -0.0112(5)
N1 z 1 -0.0062(15) -0.0003(12)
N1 x 2 0.0129(9) 0.0004(6)
N1 y 2 -0.0009(5) -0.0003(3)
N1 z 2 0.0001(13) -0.0035(9)
C2 x 1 0.0173(5) 0.0025(5)
C2 y 1 -0.0020(3) -0.0132(3)
C2 z 1 0.0033(6) 0.0019(5)
C2 x 2 -0.0012(7) 0.0017(8)
C2 y 2 0.0030(4) -0.0008(4)
C2 z 2 -0.0015(10) 0.0019(11)
C2 x 3 0.0011(10) -0.0059(9)
C2 y 3 0.0022(5) 0.0020(4)
C2 z 3 0.0027(12) 0.0008(12)
N2 x 1 0.0134(5) -0.0083(5)
N2 y 1 0.0008(3) -0.0207(3)
N2 z 1 0.0007(5) 0.0018(6)
N2 x 2 0.0059(7) 0.0009(7)
N2 y 2 0.0046(3) -0.0001(4)
N2 z 2 -0.0022(8) 0.0007(10)
N2 x 3 0.0022(8) 0.0030(8)
N2 y 3 0.0003(5) 0.0064(4)
N2 z 3 0.0011(10) 0.0010(10)
N4 x 1 0.0044(7) -0.0042(9)
N4 y 1 -0.0007(3) -0.0014(5)
N4 z 1 0.0021(8) -0.0043(12)
N3 x 1 0.0048(4) -0.0016(4)
N3 y 1 0.0048(2) -0.0023(3)
N3 z 1 -0.0151(5) -0.0308(5)
N3 x 2 -0.0036(7) -0.0041(7)
N3 y 2 0.0000(3) 0.0004(3)
N3 z 2 0.0003(8) -0.0023(7)
N3 x 3 -0.0003(8) -0.0025(7)
N3 y 3 0.0024(3) -0.0004(3)
N3 z 3 -0.0057(9) -0.0064(9)
H31 x 1 -0.005(5) 0.000(5)
H31 y 1 0.014(4) -0.008(4)
H31 z 1 -0.039(9) -0.015(8)
H31 x 2 -0.001(2) -0.004(2)
H31 y 2 -0.005(2) 0.002(2)
H31 z 2 0.007(4) -0.009(4)
H31 x 3 -0.0026(12) -0.0013(12)
H31 y 3 0.0006(11) -0.0006(11)
H31 z 3 -0.0071(16) -0.0004(16)
H32 x 1 0.001(4) 0.000(4)
H32 y 1 0.001(4) -0.009(4)
H32 z 1 -0.011(8) -0.018(8)
H32 x 2 0.0004(17) -0.0058(17)
H32 y 2 0.0013(16) 0.0014(16)
H32 z 2 0.001(2) -0.004(2)
H32 x 3 0.0013(11) -0.0015(11)
H32 y 3 0.0026(6) 0.0013(6)
H32 z 3 -0.0010(12) -0.0080(12)
H33 x 1 0.026(8) 0.003(8)
H33 y 1 0.010(2) -0.0057(15)
H33 z 1 -0.001(9) -0.056(9)
H33 x 2 -0.014(4) -0.003(4)
H33 y 2 -0.0019(13) 0.0018(12)
H33 z 2 -0.009(4) 0.001(4)
H33 x 3 -0.0025(19) -0.0020(19)
H33 y 3 0.0027(6) -0.0014(6)
H33 z 3 -0.0087(19) -0.0053(19)

loop_
_atom_site_displace_special_func_atom_site_label
_atom_site_displace_special_func_sawtooth_ax
_atom_site_displace_special_func_sawtooth_ay
_atom_site_displace_special_func_sawtooth_az
_atom_site_displace_special_func_sawtooth_c
_atom_site_displace_special_func_sawtooth_w
Ni 0.0350(4) 0 0.0078(7) 0.75 1
C1 0.0518(19) -0.0037(11) 0.009(3) 0.81740(17) 1
N1 0.0561(18) -0.0072(10) 0.009(3) 0.85981(16) 1

loop_
_atom_site_Fourier_wave_vector_seq_id
_atom_site_Fourier_wave_vector_x
_atom_site_Fourier_wave_vector_z
1 0.43650 0.13070
2 0.87300 0.26140
3 1.30950 0.39210

loop_
_atom_site_occ_special_func_atom_site_label
_atom_site_occ_special_func_crenel_c
_atom_site_occ_special_func_crenel_w
Cd1 0.25 0.4365
Cd2 0.75 0.5635
N4 0.7395(19) 0.5

loop_
_atom_site_U_Fourier_atom_site_label
_atom_site_U_Fourier_tens_elem
_atom_site_U_Fourier_wave_vector_seq_id
_atom_site_U_Fourier_param_cos
_atom_site_U_Fourier_param_sin
Cd1 U11 1 0 0.0027(8)
Cd1 U22 1 0 0.0026(6)
Cd1 U33 1 0 0.0029(7)
Cd1 U12 1 -0.0019(3) 0
Cd1 U13 1 0 0.0023(6)
Cd1 U23 1 0.0021(3) 0
Cd1 U11 2 -0.0159(15) 0
Cd1 U22 2 0.0058(15) 0
Cd1 U33 2 -0.0008(18) 0
Cd1 U12 2 0 0.0055(7)
Cd1 U13 2 0.0005(11) 0
Cd1 U23 2 0 -0.0046(8)
Cd2 U11 1 0 0.0017(5)
Cd2 U22 1 0 0.0122(7)
Cd2 U33 1 0 0.0144(7)
Cd2 U12 1 0.0032(3) 0
Cd2 U13 1 0 -0.0014(4)
Cd2 U23 1 -0.0186(4) 0
Cd2 U11 2 -0.0035(9) 0
Cd2 U22 2 0.0148(12) 0
Cd2 U33 2 0.0007(11) 0
Cd2 U12 2 0 0.0023(4)
Cd2 U13 2 -0.0017(7) 0
Cd2 U23 2 0 -0.0103(6)
Ni U11 1 0 -0.0027(5)
Ni U22 1 0 -0.0007(4)
Ni U33 1 0 -0.0003(5)
Ni U12 1 -0.0021(3) 0
Ni U13 1 0 -0.0004(4)
Ni U23 1 0.0015(3) 0

loop_
_atom_type_symbol
_atom_type_scat_dispersion_real
_atom_type_scat_dispersion_imag
_atom_type_scat_source
Cd -1.005 1.202 'International Tables Vol C Tables  4.2.6.8 and 6.1.1.1'
Ni 0.285 1.113 'International Tables Vol C Tables  4.2.6.8 and 6.1.1.1'
N 0.004 0.003 'International Tables Vol C Tables  4.2.6.8 and 6.1.1.1'
C 0.002 0.002 'International Tables Vol C Tables  4.2.6.8 and 6.1.1.1'
H 0.000 0.000 'International Tables Vol C Tables  4.2.6.8 and 6.1.1.1'
O 0.011 0.006 'International Tables Vol C Tables  4.2.6.8 and 6.1.1.1'

loop_
_cell_wave_vector_seq_id
_cell_wave_vector_x
_cell_wave_vector_y
_cell_wave_vector_z
1 0.43650 0.00000 0.13070

loop_
_geom_angle_atom_site_label_1
_geom_angle_atom_site_label_2
_geom_angle_atom_site_label_3
_geom_angle_site_symmetry_1
_geom_angle_site_symmetry_3
_geom_angle_publ_flag
_geom_angle_max
_geom_angle_min
_geom_angle_av
N1 Cd1 N1 . 2_755 yes 102.8(12) 99.7(15) 101.6(12)
N1 Cd1 N3 . . yes 102.3(10) 95.0(8) 98.6(9)
N1 Cd1 N3 . 2_755 yes 106.0(11) 92.1(7) 99.4(9)
N1 Cd1 N2 . 5_555 yes 174.6(10) 162.9(8) 170.6(11)
N1 Cd1 N2 . 6_655 yes 93.4(9) 80.4(6) 87.5(7)
N3 Cd1 N3 . 2_755 yes 152.6(19) 148.8(13) 150.3(14)
N3 Cd1 N2 . 5_555 yes 82.3(8) 75.4(7) 79.0(8)
N3 Cd1 N2 . 6_655 yes 81.6(8) 76.7(7) 79.4(8)
N2 Cd1 N2 5_555 6_655 yes 83.7(10) 83.1(7) 83.4(8)
N1 Cd2 N1 . 2_755 yes 172.7(12) 155.0(10) 165.1(10)
N1 Cd2 N3 . . yes 96.1(9) 91.4(7) 93.7(7)
N1 Cd2 N3 . 2_755 yes 109.0(9) 85.7(6) 95.2(7)
N1 Cd2 N4 . . yes 88.3(9) 78.4(7) 85.5(9)
N1 Cd2 N4 . 2_755 yes 86.8(8) 82.7(8) 85.3(8)
N3 Cd2 N3 . 2_755 yes 109.5(7) 95.4(10) 100.6(8)
N3 Cd2 N4 . . yes 175.6(11) 152.7(7) 169.3(8)
N3 Cd2 N4 . 2_755 yes 96.0(6) 82.5(5) 90.2(7)
N4 Cd2 N4 . 2_755 yes 86.4(12) 77.8(8) 83.0(10)
Cd1 N1 C1 . . yes 178(2) 167.9(14) 175(2)
Cd2 N1 C1 . . yes 145.4(14) 135.9(14) 140.8(18)
Ni C1 N1 . . yes 179.4(17) 177(2) 178(2)
Cd1 N2 C2 5_445 . yes 108.9(14) 90.3(13) 98.9(14)
Ni C2 N2 . . yes 179.9(18) 168.5(17) 176.1(18)

loop_
_geom_bond_atom_site_label_1
_geom_bond_atom_site_label_2
_geom_bond_site_symmetry_1
_geom_bond_site_symmetry_2
_geom_bond_publ_flag
_geom_bond_distance_max
_geom_bond_distance_min
_geom_bond_distance_av
Cd1 N1 . . yes 2.38(2) 2.23(3) 2.28(3)
Cd1 N3 . . yes 2.25(2) 2.046(19) 2.187(19)
Cd1 N2 . 5_555 yes 3.33(3) 2.70(3) 3.03(3)
Cd2 N1 . . yes 2.470(17) 2.249(15) 2.39(2)
Cd2 N3 . . yes 2.516(17) 2.222(17) 2.305(18)
Cd2 N4 . . yes 2.596(18) 2.320(18) 2.40(2)
Ni C1 . . yes 1.89(3) 1.78(3) 1.85(2)
Ni C2 . . yes 2.065(19) 1.687(19) 1.865(19)
N1 C1 . . yes 1.18(4) 1.12(2) 1.15(3)
N2 C2 . . yes 1.20(3) 1.11(3) 1.15(3)
N3 N2 . 3_755 yes 3.38(2) 3.11(2) 3.22(2)
N3 N2 . 4_554 yes 3.38(2) 3.11(2) 3.22(2)
